data_1563245
loop_
_publ_author_name
'Zhao, Jing'
'Liang, Jingjing'
'Pan, Yingli'
'Zhang, Yong'
'Jia, Dingxian'

_publ_section_title
;
 Effect of lanthanide contraction on the mixed polyamine systems
 Ln/Sb/Se/(en+dien) and Ln/Sb/Se/(en+trien): Syntheses and
 characterizations of lanthanide complexes with a tetraelenidoantimonate
 ligand
;
_journal_issue 6
_journal_name_full 'Journal of Solid State Chemistry'
_journal_page_first 1451
_journal_page_last 1458
_journal_paper_doi 10.1016/j.jssc.2011.03.039
_journal_volume 184
_journal_year 2011
_chemical_formula_moiety 'C8 H29 Ce N7 Sb Se4'
_chemical_formula_sum 'C8 H29 Ce N7 Sb Se4'
_chemical_formula_weight 801.09
_space_group_IT_number 14
_space_group_name_Hall '-P 2yn'
_space_group_name_H-M_alt 'P 1 21/n 1'
_symmetry_cell_setting monoclinic
_symmetry_Int_Tables_number 14
_symmetry_space_group_name_Hall '-P 2yn'
_symmetry_space_group_name_H-M 'P 1 21/n 1'
_atom_sites_solution_hydrogens geom
_atom_sites_solution_primary direct
_atom_sites_solution_secondary difmap
_cell_angle_alpha 90.00
_cell_angle_beta 109.086(2)
_cell_angle_gamma 90.00
_cell_formula_units_Z 4
_cell_length_a 8.6448(13)
_cell_length_b 27.844(4)
_cell_length_c 9.3387(14)
_cell_measurement_reflns_used 6769
_cell_measurement_temperature 223(2)
_cell_measurement_theta_max 27.5
_cell_measurement_theta_min 3.1
_cell_volume 2124.3(5)
_computing_cell_refinement CrystalClear
_computing_data_collection CrystalClear
_computing_data_reduction CrystalStructure
_computing_structure_refinement 'SHELXL-97 (Sheldrick, 1997)'
_computing_structure_solution 'SHELXS-97 (Sheldrick, 1990)'
_diffrn_ambient_temperature 223(2)
_diffrn_detector_area_resol_mean 14.63
_diffrn_measured_fraction_theta_full 0.993
_diffrn_measured_fraction_theta_max 0.993
_diffrn_measurement_device_type 'Rigaku Saturn'
_diffrn_measurement_method \w
_diffrn_radiation_monochromator graphite
_diffrn_radiation_source 'fine-focus sealed tube'
_diffrn_radiation_type MoK\a
_diffrn_radiation_wavelength 0.71073
_diffrn_reflns_av_R_equivalents 0.0322
_diffrn_reflns_av_sigmaI/netI 0.0498
_diffrn_reflns_limit_h_max 10
_diffrn_reflns_limit_h_min -11
_diffrn_reflns_limit_k_max 22
_diffrn_reflns_limit_k_min -35
_diffrn_reflns_limit_l_max 11
_diffrn_reflns_limit_l_min -12
_diffrn_reflns_number 11553
_diffrn_reflns_theta_full 27.50
_diffrn_reflns_theta_max 27.50
_diffrn_reflns_theta_min 3.15
_exptl_absorpt_coefficient_mu 10.245
_exptl_absorpt_correction_T_max 0.4273
_exptl_absorpt_correction_T_min 0.1838
_exptl_absorpt_correction_type multi-scan
_exptl_absorpt_process_details 'Jacobson, R. (1998) Private communication'
_exptl_crystal_colour yellow
_exptl_crystal_density_diffrn 2.505
_exptl_crystal_density_method 'not measured'
_exptl_crystal_description chip
_exptl_crystal_F_000 1484
_exptl_crystal_size_max 0.25
_exptl_crystal_size_mid 0.15
_exptl_crystal_size_min 0.10
_refine_diff_density_max 1.278
_refine_diff_density_min -1.027
_refine_diff_density_rms 0.168
_refine_ls_extinction_method none
_refine_ls_goodness_of_fit_ref 1.061
_refine_ls_hydrogen_treatment constr
_refine_ls_matrix_type full
_refine_ls_number_parameters 191
_refine_ls_number_reflns 4842
_refine_ls_number_restraints 0
_refine_ls_restrained_S_all 1.061
_refine_ls_R_factor_all 0.0467
_refine_ls_R_factor_gt 0.0383
_refine_ls_shift/su_max 0.001
_refine_ls_shift/su_mean 0.000
_refine_ls_structure_factor_coef Fsqd
_refine_ls_weighting_details 'calc w=1/[\s^2^(Fo^2^)+(0.0286P)^2^+0.0000P] where P=(Fo^2^+2Fc^2^)/3'
_refine_ls_weighting_scheme calc
_refine_ls_wR_factor_gt 0.0706
_refine_ls_wR_factor_ref 0.0743
_reflns_number_gt 4224
_reflns_number_total 4842
_reflns_threshold_expression >2sigma(I)
_cod_data_source_file JSSC-2011-184-1451.cif
_cod_data_source_block complex_1a
_cod_original_sg_symbol_H-M 'P 21/n '
_cod_database_code 1563245

loop_
_symmetry_equiv_pos_as_xyz
'x, y, z'
'-x+1/2, y+1/2, -z+1/2'
'-x, -y, -z'
'x-1/2, -y-1/2, z-1/2'

loop_
_atom_site_label
_atom_site_type_symbol
_atom_site_fract_x
_atom_site_fract_y
_atom_site_fract_z
_atom_site_U_iso_or_equiv
_atom_site_adp_type
_atom_site_occupancy
_atom_site_symmetry_multiplicity
_atom_site_calc_flag
_atom_site_refinement_flags
_atom_site_disorder_assembly
_atom_site_disorder_group
Sb1 Sb 1.15656(4) 0.119642(12) 0.66963(4) 0.01864(9) Uani 1 1 d . . .
Ce1 Ce 0.71739(4) 0.123050(10) 0.34156(4) 0.01855(8) Uani 1 1 d . . .
Se1 Se 0.90977(7) 0.07182(2) 0.65069(7) 0.02665(14) Uani 1 1 d . . .
Se2 Se 1.09097(7) 0.15325(2) 0.40961(7) 0.02610(14) Uani 1 1 d . . .
Se3 Se 1.41028(7) 0.07172(2) 0.73890(7) 0.02991(15) Uani 1 1 d . . .
Se4 Se 1.17872(8) 0.18438(2) 0.85436(7) 0.03174(16) Uani 1 1 d . . .
N1 N 0.7987(6) 0.20221(15) 0.5234(5) 0.0265(11) Uani 1 1 d . . .
H1A H 0.9024 0.1981 0.5883 0.032 Uiso 1 1 calc R . .
H1B H 0.8004 0.2280 0.4640 0.032 Uiso 1 1 calc R . .
N2 N 0.4995(7) 0.15588(17) 0.4665(7) 0.0451(16) Uani 1 1 d . . .
H2A H 0.3981 0.1534 0.3961 0.054 Uiso 1 1 calc R . .
H2B H 0.5017 0.1360 0.5446 0.054 Uiso 1 1 calc R . .
N3 N 0.5411(6) 0.04970(15) 0.4018(5) 0.0250(10) Uani 1 1 d . . .
H3A H 0.5950 0.0218 0.3995 0.030 Uiso 1 1 calc R . .
H3B H 0.5389 0.0535 0.4979 0.030 Uiso 1 1 calc R . .
N4 N 0.4282(7) 0.10223(19) 0.1273(6) 0.0437(15) Uani 1 1 d . . .
H4A H 0.3532 0.1246 0.1318 0.052 Uiso 1 1 calc R . .
H4B H 0.4408 0.1046 0.0346 0.052 Uiso 1 1 calc R . .
N5 N 0.6113(7) 0.20151(16) 0.1570(6) 0.0364(13) Uani 1 1 d . . .
H5A H 0.5001 0.2026 0.1286 0.044 Uiso 1 1 calc R . .
H5B H 0.6504 0.2284 0.2123 0.044 Uiso 1 1 calc R . .
N6 N 0.7744(7) 0.12327(17) 0.0750(6) 0.0341(12) Uani 1 1 d . . .
H6 H 0.6766 0.1139 0.0053 0.041 Uiso 1 1 calc R . .
N7 N 0.8432(7) 0.04136(17) 0.2656(6) 0.0371(13) Uani 1 1 d . . .
H7A H 0.9443 0.0365 0.3343 0.044 Uiso 1 1 calc R . .
H7B H 0.7790 0.0163 0.2734 0.044 Uiso 1 1 calc R . .
C1 C 0.6921(8) 0.2141(2) 0.6141(8) 0.0412(17) Uani 1 1 d . . .
H1C H 0.7224 0.1944 0.7060 0.049 Uiso 1 1 calc R . .
H1D H 0.7064 0.2480 0.6444 0.049 Uiso 1 1 calc R . .
C2 C 0.5198(8) 0.2051(2) 0.5237(9) 0.0443(18) Uani 1 1 d . . .
H2C H 0.4502 0.2104 0.5866 0.053 Uiso 1 1 calc R . .
H2D H 0.4858 0.2276 0.4385 0.053 Uiso 1 1 calc R . .
C3 C 0.3703(7) 0.0445(2) 0.2992(7) 0.0296(14) Uani 1 1 d . . .
H3C H 0.2993 0.0670 0.3292 0.035 Uiso 1 1 calc R . .
H3D H 0.3314 0.0118 0.3065 0.035 Uiso 1 1 calc R . .
C4 C 0.3633(8) 0.0545(2) 0.1411(7) 0.0371(16) Uani 1 1 d . . .
H4C H 0.4270 0.0301 0.1090 0.044 Uiso 1 1 calc R . .
H4D H 0.2496 0.0523 0.0739 0.044 Uiso 1 1 calc R . .
C5 C 0.6593(10) 0.2030(2) 0.0177(8) 0.050(2) Uani 1 1 d . . .
H5C H 0.5662 0.1930 -0.0695 0.060 Uiso 1 1 calc R . .
H5D H 0.6872 0.2361 -0.0002 0.060 Uiso 1 1 calc R . .
C6 C 0.7992(9) 0.1717(3) 0.0307(9) 0.056(2) Uani 1 1 d . . .
H6A H 0.8186 0.1708 -0.0670 0.067 Uiso 1 1 calc R . .
H6B H 0.8971 0.1853 0.1057 0.067 Uiso 1 1 calc R . .
C7 C 0.8895(10) 0.0883(3) 0.0611(8) 0.057(2) Uani 1 1 d . . .
H7C H 1.0001 0.0985 0.1215 0.068 Uiso 1 1 calc R . .
H7D H 0.8849 0.0865 -0.0450 0.068 Uiso 1 1 calc R . .
C8 C 0.8579(10) 0.0406(2) 0.1112(9) 0.056(2) Uani 1 1 d . . .
H8A H 0.9473 0.0190 0.1110 0.068 Uiso 1 1 calc R . .
H8B H 0.7564 0.0279 0.0393 0.068 Uiso 1 1 calc R . .

loop_
_atom_site_aniso_label
_atom_site_aniso_U_11
_atom_site_aniso_U_22
_atom_site_aniso_U_33
_atom_site_aniso_U_23
_atom_site_aniso_U_13
_atom_site_aniso_U_12
Sb1 0.01672(18) 0.02053(17) 0.01763(19) -0.00043(14) 0.00421(15) 0.00064(14)
Ce1 0.01719(16) 0.01884(14) 0.01942(17) 0.00050(12) 0.00572(13) -0.00107(12)
Se1 0.0239(3) 0.0311(3) 0.0234(3) 0.0057(2) 0.0056(3) -0.0058(2)
Se2 0.0196(3) 0.0366(3) 0.0222(3) 0.0062(2) 0.0069(2) -0.0026(2)
Se3 0.0263(3) 0.0354(3) 0.0285(3) 0.0016(3) 0.0094(3) 0.0113(3)
Se4 0.0367(4) 0.0246(3) 0.0272(3) -0.0066(2) 0.0013(3) 0.0040(3)
N1 0.022(3) 0.026(2) 0.028(3) -0.003(2) 0.004(2) 0.006(2)
N2 0.034(3) 0.032(3) 0.083(5) -0.012(3) 0.038(3) -0.008(2)
N3 0.027(3) 0.022(2) 0.027(3) 0.003(2) 0.010(2) 0.000(2)
N4 0.037(3) 0.051(3) 0.035(3) 0.018(3) 0.001(3) -0.015(3)
N5 0.046(3) 0.026(3) 0.035(3) -0.002(2) 0.010(3) -0.001(2)
N6 0.038(3) 0.041(3) 0.023(3) -0.003(2) 0.010(2) -0.001(2)
N7 0.041(3) 0.030(3) 0.044(4) -0.002(2) 0.020(3) 0.006(2)
C1 0.051(4) 0.045(4) 0.031(4) -0.006(3) 0.018(3) 0.007(3)
C2 0.040(4) 0.035(3) 0.072(6) -0.009(3) 0.038(4) 0.001(3)
C3 0.020(3) 0.027(3) 0.037(4) 0.001(3) 0.004(3) -0.008(2)
C4 0.029(4) 0.044(4) 0.032(4) -0.008(3) 0.002(3) -0.008(3)
C5 0.071(6) 0.045(4) 0.041(5) 0.012(3) 0.030(4) -0.005(4)
C6 0.057(5) 0.072(5) 0.049(5) 0.035(4) 0.032(4) 0.010(4)
C7 0.075(6) 0.072(5) 0.034(4) -0.004(4) 0.033(4) 0.022(4)
C8 0.069(6) 0.044(4) 0.063(6) -0.021(4) 0.031(5) 0.004(4)

loop_
_atom_type_symbol
_atom_type_description
_atom_type_scat_dispersion_real
_atom_type_scat_dispersion_imag
_atom_type_scat_source
C C 0.0033 0.0016 'International Tables Vol C Tables 4.2.6.8 and 6.1.1.4'
H H 0.0000 0.0000 'International Tables Vol C Tables 4.2.6.8 and 6.1.1.4'
N N 0.0061 0.0033 'International Tables Vol C Tables 4.2.6.8 and 6.1.1.4'
Se Se -0.0929 2.2259 'International Tables Vol C Tables 4.2.6.8 and 6.1.1.4'
Sb Sb -0.5866 1.5461 'International Tables Vol C Tables 4.2.6.8 and 6.1.1.4'
Ce Ce -0.2486 2.6331 'International Tables Vol C Tables 4.2.6.8 and 6.1.1.4'

loop_
_geom_angle_atom_site_label_1
_geom_angle_atom_site_label_2
_geom_angle_atom_site_label_3
_geom_angle
_geom_angle_site_symmetry_1
_geom_angle_site_symmetry_3
Se4 Sb1 Se3 110.74(3) . .
Se4 Sb1 Se1 108.21(3) . .
Se3 Sb1 Se1 113.58(3) . .
Se4 Sb1 Se2 110.46(3) . .
Se3 Sb1 Se2 111.02(2) . .
Se1 Sb1 Se2 102.52(2) . .
N2 Ce1 N6 140.29(18) . .
N2 Ce1 N4 77.52(19) . .
N6 Ce1 N4 73.79(17) . .
N2 Ce1 N7 142.99(16) . .
N6 Ce1 N7 63.23(15) . .
N4 Ce1 N7 88.82(18) . .
N2 Ce1 N3 69.17(14) . .
N6 Ce1 N3 118.57(15) . .
N4 Ce1 N3 63.02(14) . .
N7 Ce1 N3 73.96(15) . .
N2 Ce1 N1 61.88(15) . .
N6 Ce1 N1 119.06(15) . .
N4 Ce1 N1 128.37(16) . .
N7 Ce1 N1 142.70(15) . .
N3 Ce1 N1 121.76(15) . .
N2 Ce1 N5 82.17(17) . .
N6 Ce1 N5 62.79(16) . .
N4 Ce1 N5 70.62(15) . .
N7 Ce1 N5 125.63(16) . .
N3 Ce1 N5 129.28(15) . .
N1 Ce1 N5 73.35(15) . .
N2 Ce1 Se1 89.49(14) . .
N6 Ce1 Se1 130.16(11) . .
N4 Ce1 Se1 131.43(10) . .
N7 Ce1 Se1 74.01(12) . .
N3 Ce1 Se1 68.58(10) . .
N1 Ce1 Se1 81.06(10) . .
N5 Ce1 Se1 154.09(11) . .
N2 Ce1 Se2 129.24(11) . .
N6 Ce1 Se2 72.80(12) . .
N4 Ce1 Se2 146.46(13) . .
N7 Ce1 Se2 78.87(12) . .
N3 Ce1 Se2 139.16(10) . .
N1 Ce1 Se2 68.02(10) . .
N5 Ce1 Se2 91.37(12) . .
Se1 Ce1 Se2 75.007(17) . .
Sb1 Se1 Ce1 90.36(2) . .
Sb1 Se2 Ce1 89.318(19) . .
C1 N1 Ce1 117.1(4) . .
C1 N1 H1A 108.0 . .
Ce1 N1 H1A 108.0 . .
C1 N1 H1B 108.0 . .
Ce1 N1 H1B 108.0 . .
H1A N1 H1B 107.3 . .
C2 N2 Ce1 117.5(4) . .
C2 N2 H2A 107.9 . .
Ce1 N2 H2A 107.9 . .
C2 N2 H2B 107.9 . .
Ce1 N2 H2B 107.9 . .
H2A N2 H2B 107.2 . .
C3 N3 Ce1 116.6(3) . .
C3 N3 H3A 108.1 . .
Ce1 N3 H3A 108.1 . .
C3 N3 H3B 108.1 . .
Ce1 N3 H3B 108.1 . .
H3A N3 H3B 107.3 . .
C4 N4 Ce1 114.7(4) . .
C4 N4 H4A 108.6 . .
Ce1 N4 H4A 108.6 . .
C4 N4 H4B 108.6 . .
Ce1 N4 H4B 108.6 . .
H4A N4 H4B 107.6 . .
C5 N5 Ce1 116.0(4) . .
C5 N5 H5A 108.3 . .
Ce1 N5 H5A 108.3 . .
C5 N5 H5B 108.3 . .
Ce1 N5 H5B 108.3 . .
H5A N5 H5B 107.4 . .
C7 N6 C6 115.9(6) . .
C7 N6 Ce1 115.2(4) . .
C6 N6 Ce1 110.8(4) . .
C7 N6 H6 104.4 . .
C6 N6 H6 104.4 . .
Ce1 N6 H6 104.4 . .
C8 N7 Ce1 115.7(4) . .
C8 N7 H7A 108.4 . .
Ce1 N7 H7A 108.4 . .
C8 N7 H7B 108.4 . .
Ce1 N7 H7B 108.4 . .
H7A N7 H7B 107.4 . .
C2 C1 N1 109.7(5) . .
C2 C1 H1C 109.7 . .
N1 C1 H1C 109.7 . .
C2 C1 H1D 109.7 . .
N1 C1 H1D 109.7 . .
H1C C1 H1D 108.2 . .
N2 C2 C1 110.3(5) . .
N2 C2 H2C 109.6 . .
C1 C2 H2C 109.6 . .
N2 C2 H2D 109.6 . .
C1 C2 H2D 109.6 . .
H2C C2 H2D 108.1 . .
N3 C3 C4 109.4(5) . .
N3 C3 H3C 109.8 . .
C4 C3 H3C 109.8 . .
N3 C3 H3D 109.8 . .
C4 C3 H3D 109.8 . .
H3C C3 H3D 108.2 . .
N4 C4 C3 111.4(5) . .
N4 C4 H4C 109.4 . .
C3 C4 H4C 109.4 . .
N4 C4 H4D 109.4 . .
C3 C4 H4D 109.4 . .
H4C C4 H4D 108.0 . .
C6 C5 N5 111.7(6) . .
C6 C5 H5C 109.3 . .
N5 C5 H5C 109.3 . .
C6 C5 H5D 109.3 . .
N5 C5 H5D 109.3 . .
H5C C5 H5D 107.9 . .
N6 C6 C5 112.5(6) . .
N6 C6 H6A 109.1 . .
C5 C6 H6A 109.1 . .
N6 C6 H6B 109.1 . .
C5 C6 H6B 109.1 . .
H6A C6 H6B 107.8 . .
N6 C7 C8 112.4(7) . .
N6 C7 H7C 109.1 . .
C8 C7 H7C 109.1 . .
N6 C7 H7D 109.1 . .
C8 C7 H7D 109.1 . .
H7C C7 H7D 107.8 . .
C7 C8 N7 112.4(5) . .
C7 C8 H8A 109.1 . .
N7 C8 H8A 109.1 . .
C7 C8 H8B 109.1 . .
N7 C8 H8B 109.1 . .
H8A C8 H8B 107.8 . .

loop_
_geom_bond_atom_site_label_1
_geom_bond_atom_site_label_2
_geom_bond_distance
_geom_bond_site_symmetry_2
Sb1 Se4 2.4589(7) .
Sb1 Se3 2.4662(7) .
Sb1 Se1 2.4717(7) .
Sb1 Se2 2.4886(8) .
Ce1 N2 2.680(5) .
Ce1 N6 2.691(5) .
Ce1 N4 2.705(5) .
Ce1 N7 2.714(5) .
Ce1 N3 2.715(4) .
Ce1 N1 2.731(4) .
Ce1 N5 2.748(5) .
Ce1 Se1 3.1615(7) .
Ce1 Se2 3.1935(8) .
N1 C1 1.479(8) .
N1 H1A 0.9100 .
N1 H1B 0.9100 .
N2 C2 1.461(7) .
N2 H2A 0.9100 .
N2 H2B 0.9100 .
N3 C3 1.481(6) .
N3 H3A 0.9100 .
N3 H3B 0.9100 .
N4 C4 1.465(7) .
N4 H4A 0.9100 .
N4 H4B 0.9100 .
N5 C5 1.490(8) .
N5 H5A 0.9100 .
N5 H5B 0.9100 .
N6 C7 1.428(8) .
N6 C6 1.448(8) .
N6 H6 0.9200 .
N7 C8 1.488(9) .
N7 H7A 0.9100 .
N7 H7B 0.9100 .
C1 C2 1.473(9) .
C1 H1C 0.9800 .
C1 H1D 0.9800 .
C2 H2C 0.9800 .
C2 H2D 0.9800 .
C3 C4 1.484(8) .
C3 H3C 0.9800 .
C3 H3D 0.9800 .
C4 H4C 0.9800 .
C4 H4D 0.9800 .
C5 C6 1.463(10) .
C5 H5C 0.9800 .
C5 H5D 0.9800 .
C6 H6A 0.9800 .
C6 H6B 0.9800 .
C7 C8 1.462(10) .
C7 H7C 0.9800 .
C7 H7D 0.9800 .
C8 H8A 0.9800 .
C8 H8B 0.9800 .

loop_
_geom_hbond_atom_site_label_D
_geom_hbond_atom_site_label_H
_geom_hbond_atom_site_label_A
_geom_hbond_distance_DH
_geom_hbond_distance_HA
_geom_hbond_distance_DA
_geom_hbond_angle_DHA
_geom_hbond_site_symmetry_A
N1 H1A Se4 0.91 2.85 3.735(5) 163.4 .
N1 H1B Se4 0.91 2.72 3.531(4) 148.8 4_565
N2 H2A Se2 0.91 2.70 3.396(5) 134.1 1_455
N2 H2B Se3 0.91 2.84 3.720(6) 163.2 1_455
N3 H3A Se3 0.91 2.90 3.700(4) 147.5 3_756
N3 H3B Se3 0.91 2.86 3.728(5) 159.1 1_455
N4 H4B Se3 0.91 2.84 3.679(6) 154.1 1_454
N5 H5B Se4 0.91 2.74 3.623(5) 164.3 4_565
N7 H7B Se3 0.91 2.93 3.828(5) 170.8 3_756

loop_
_geom_torsion_atom_site_label_1
_geom_torsion_atom_site_label_2
_geom_torsion_atom_site_label_3
_geom_torsion_atom_site_label_4
_geom_torsion
_geom_torsion_site_symmetry_1
_geom_torsion_site_symmetry_2
_geom_torsion_site_symmetry_3
_geom_torsion_site_symmetry_4
Se4 Sb1 Se1 Ce1 102.46(2) . . . .
Se3 Sb1 Se1 Ce1 -134.15(2) . . . .
Se2 Sb1 Se1 Ce1 -14.28(2) . . . .
N2 Ce1 Se1 Sb1 -119.89(10) . . . .
N6 Ce1 Se1 Sb1 62.41(14) . . . .
N4 Ce1 Se1 Sb1 167.33(19) . . . .
N7 Ce1 Se1 Sb1 93.67(12) . . . .
N3 Ce1 Se1 Sb1 172.36(11) . . . .
N1 Ce1 Se1 Sb1 -58.30(11) . . . .
N5 Ce1 Se1 Sb1 -49.2(3) . . . .
Se2 Ce1 Se1 Sb1 11.205(18) . . . .
Se4 Sb1 Se2 Ce1 -100.99(2) . . . .
Se3 Sb1 Se2 Ce1 135.77(2) . . . .
Se1 Sb1 Se2 Ce1 14.14(2) . . . .
N2 Ce1 Se2 Sb1 65.54(17) . . . .
N6 Ce1 Se2 Sb1 -152.55(11) . . . .
N4 Ce1 Se2 Sb1 -157.8(2) . . . .
N7 Ce1 Se2 Sb1 -87.36(12) . . . .
N3 Ce1 Se2 Sb1 -38.51(16) . . . .
N1 Ce1 Se2 Sb1 75.13(11) . . . .
N5 Ce1 Se2 Sb1 146.54(11) . . . .
Se1 Ce1 Se2 Sb1 -11.128(18) . . . .
N2 Ce1 N1 C1 11.5(4) . . . .
N6 Ce1 N1 C1 146.0(4) . . . .
N4 Ce1 N1 C1 54.1(5) . . . .
N7 Ce1 N1 C1 -131.0(4) . . . .
N3 Ce1 N1 C1 -24.9(4) . . . .
N5 Ce1 N1 C1 101.4(4) . . . .
Se1 Ce1 N1 C1 -82.8(4) . . . .
Se2 Ce1 N1 C1 -160.1(4) . . . .
N6 Ce1 N2 C2 -84.4(5) . . . .
N4 Ce1 N2 C2 -128.8(5) . . . .
N7 Ce1 N2 C2 160.4(4) . . . .
N3 Ce1 N2 C2 165.6(5) . . . .
N1 Ce1 N2 C2 18.2(5) . . . .
N5 Ce1 N2 C2 -57.0(5) . . . .
Se1 Ce1 N2 C2 98.4(5) . . . .
Se2 Ce1 N2 C2 28.3(6) . . . .
N2 Ce1 N3 C3 74.7(4) . . . .
N6 Ce1 N3 C3 -62.2(4) . . . .
N4 Ce1 N3 C3 -11.5(4) . . . .
N7 Ce1 N3 C3 -108.5(4) . . . .
N1 Ce1 N3 C3 108.8(4) . . . .
N5 Ce1 N3 C3 14.7(5) . . . .
Se1 Ce1 N3 C3 172.7(4) . . . .
Se2 Ce1 N3 C3 -158.8(3) . . . .
N2 Ce1 N4 C4 -91.1(5) . . . .
N6 Ce1 N4 C4 116.6(5) . . . .
N7 Ce1 N4 C4 54.2(5) . . . .
N3 Ce1 N4 C4 -18.4(4) . . . .
N1 Ce1 N4 C4 -128.9(4) . . . .
N5 Ce1 N4 C4 -177.1(5) . . . .
Se1 Ce1 N4 C4 -13.1(6) . . . .
Se2 Ce1 N4 C4 121.8(4) . . . .
N2 Ce1 N5 C5 -166.7(5) . . . .
N6 Ce1 N5 C5 -6.0(4) . . . .
N4 Ce1 N5 C5 -87.3(5) . . . .
N7 Ce1 N5 C5 -13.5(5) . . . .
N3 Ce1 N5 C5 -111.9(5) . . . .
N1 Ce1 N5 C5 130.3(5) . . . .
Se1 Ce1 N5 C5 120.9(4) . . . .
Se2 Ce1 N5 C5 63.8(5) . . . .
N2 Ce1 N6 C7 -163.4(5) . . . .
N4 Ce1 N6 C7 -118.0(5) . . . .
N7 Ce1 N6 C7 -21.0(5) . . . .
N3 Ce1 N6 C7 -72.2(5) . . . .
N1 Ce1 N6 C7 116.7(5) . . . .
N5 Ce1 N6 C7 165.8(5) . . . .
Se1 Ce1 N6 C7 13.0(6) . . . .
Se2 Ce1 N6 C7 65.0(5) . . . .
N2 Ce1 N6 C6 62.5(5) . . . .
N4 Ce1 N6 C6 107.9(4) . . . .
N7 Ce1 N6 C6 -155.1(5) . . . .
N3 Ce1 N6 C6 153.7(4) . . . .
N1 Ce1 N6 C6 -17.5(5) . . . .
N5 Ce1 N6 C6 31.7(4) . . . .
Se1 Ce1 N6 C6 -121.1(4) . . . .
Se2 Ce1 N6 C6 -69.1(4) . . . .
N2 Ce1 N7 C8 133.8(5) . . . .
N6 Ce1 N7 C8 -5.9(4) . . . .
N4 Ce1 N7 C8 66.5(5) . . . .
N3 Ce1 N7 C8 128.7(5) . . . .
N1 Ce1 N7 C8 -109.5(5) . . . .
N5 Ce1 N7 C8 1.5(5) . . . .
Se1 Ce1 N7 C8 -159.5(5) . . . .
Se2 Ce1 N7 C8 -82.1(5) . . . .
Ce1 N1 C1 C2 -38.8(6) . . . .
Ce1 N2 C2 C1 -46.2(7) . . . .
N1 C1 C2 N2 54.4(7) . . . .
Ce1 N3 C3 C4 39.3(6) . . . .
Ce1 N4 C4 C3 47.2(7) . . . .
N3 C3 C4 N4 -56.7(7) . . . .
Ce1 N5 C5 C6 -19.9(8) . . . .
C7 N6 C6 C5 168.0(6) . . . .
Ce1 N6 C6 C5 -58.2(7) . . . .
N5 C5 C6 N6 52.1(9) . . . .
C6 N6 C7 C8 178.7(6) . . . .
Ce1 N6 C7 C8 47.0(8) . . . .
N6 C7 C8 N7 -52.0(9) . . . .
Ce1 N7 C8 C7 31.6(8) . . . .
